data_4089656
loop_
_publ_author_name
'Zimmermann, Teresa K.'
'Ziriakus, Jennifer'
'Herdtweck, Eberhardt'
'P\"othig, Alexander'
'K\"uhn, Fritz E.'

_publ_section_title
;
 [Ru4(CO)8(\m-OOCCH2CH3)4(THF)2] and
 [Ru3(\m3-OH)(CO)6(\m-OOCtBu)4(OOCtBu)]: Novel Multinuclear Ruthenium
 Carbonyl Carboxylates
;
_journal_issue 10
_journal_name_full Organometallics
_journal_page_first 2667
_journal_paper_doi 10.1021/om500184x
_journal_volume 33
_journal_year 2014
_chemical_formula_moiety 'C31 H46 O17 Ru3'
_chemical_formula_sum 'C31 H46 O17 Ru3'
_chemical_formula_weight 993.89
_space_group_IT_number 14
_space_group_name_Hall '-P 2ybc'
_space_group_name_H-M_alt 'P 1 21/c 1'
_symmetry_cell_setting monoclinic
_symmetry_Int_Tables_number 14
_symmetry_space_group_name_Hall '-P 2ybc'
_symmetry_space_group_name_H-M 'P 1 21/c 1'
_atom_sites_solution_hydrogens geom
_atom_sites_solution_primary direct
_atom_sites_solution_secondary difmap
_cell_angle_alpha 90
_cell_angle_beta 100.5334(11)
_cell_angle_gamma 90
_cell_formula_units_Z 4
_cell_length_a 20.3039(6)
_cell_length_b 11.3972(3)
_cell_length_c 17.9031(5)
_cell_measurement_reflns_used 9413
_cell_measurement_temperature 123(1)
_cell_measurement_theta_max 25.39
_cell_measurement_theta_min 2.06
_cell_volume 4073.1(2)
_computing_cell_refinement 'SAINT (Bruker, 2008b)'
_computing_data_collection 'APEX II Control Software (Bruker, 2008a)'
_computing_data_reduction 'SAINT (Bruker, 2008b)'
_computing_molecular_graphics 'PLATON (Spek, 2010)'
_computing_publication_material 'PLATON (Spek, 2010)'
_computing_structure_refinement 'SHELXL97 (Sheldrick, 1998)'
_computing_structure_solution 'SIR92 (Altomare, 1994)'
_diffrn_ambient_temperature 123(1)
_diffrn_detector ' CCD plate '
_diffrn_detector_area_resol_mean 16
_diffrn_measured_fraction_theta_full 0.998
_diffrn_measured_fraction_theta_max 0.998
_diffrn_measurement_device ' \k-geometry diffractometer '
_diffrn_measurement_device_type ' Bruker APEX-II CCD '
_diffrn_measurement_method ' phi- and omega-rotation '
_diffrn_radiation_monochromator graphite
_diffrn_radiation_source 'rotating anode FR591'
_diffrn_radiation_type 'Mo K\a'
_diffrn_radiation_wavelength 0.71073
_diffrn_reflns_av_R_equivalents 0.0242
_diffrn_reflns_av_sigmaI/netI 0.0107
_diffrn_reflns_limit_h_max 24
_diffrn_reflns_limit_h_min -24
_diffrn_reflns_limit_k_max 13
_diffrn_reflns_limit_k_min -13
_diffrn_reflns_limit_l_max 21
_diffrn_reflns_limit_l_min -21
_diffrn_reflns_number 86365
_diffrn_reflns_theta_full 25.39
_diffrn_reflns_theta_max 25.39
_diffrn_reflns_theta_min 2.06
_diffrn_standards_decay_% 0
_exptl_absorpt_coefficient_mu 1.164
_exptl_absorpt_correction_T_max 0.7452
_exptl_absorpt_correction_T_min 0.6532
_exptl_absorpt_correction_type multi-scan
_exptl_absorpt_process_details 'SADABS, Bruker, 2008b'
_exptl_crystal_colour colorless
_exptl_crystal_density_diffrn 1.621
_exptl_crystal_density_meas ?
_exptl_crystal_density_method none
_exptl_crystal_description fragment
_exptl_crystal_F_000 2000
_exptl_crystal_size_max 0.33
_exptl_crystal_size_mid 0.30
_exptl_crystal_size_min 0.13
_refine_diff_density_max 0.423
_refine_diff_density_min -0.440
_refine_diff_density_rms 0.047
_refine_ls_extinction_method none
_refine_ls_goodness_of_fit_ref 1.069
_refine_ls_hydrogen_treatment constr
_refine_ls_matrix_type full
_refine_ls_number_parameters 475
_refine_ls_number_reflns 7474
_refine_ls_number_restraints 0
_refine_ls_restrained_S_all 1.069
_refine_ls_R_factor_all 0.0164
_refine_ls_R_factor_gt 0.0152
_refine_ls_shift/su_max 0.002
_refine_ls_shift/su_mean 0.000
_refine_ls_structure_factor_coef Fsqd
_refine_ls_weighting_details 'w=1/[\s^2^(Fo^2^)+(0.0134P)^2^+3.2718P] where P=(Fo^2^+2Fc^2^)/3'
_refine_ls_weighting_scheme sigma
_refine_ls_wR_factor_gt 0.0368
_refine_ls_wR_factor_ref 0.0374
_reflns_number_gt 7129
_reflns_number_total 7474
_reflns_threshold_expression I>2\s(I)
_cod_data_source_file om500184x_si_002.cif
_cod_data_source_block compound_2
_cod_depositor_comments
;
The following automatic conversions were performed:

data item '_symmetry_cell_setting' value 'Monoclinic' was changed to
'monoclinic' in accordance with the
/home/saulius/struct/COD-crude-data/automatic-downloads/DataCite-retrospective/ACS/depositions/lib/dictionaries/cif_core.dic
dictionary named 'cif_core.dic' version 2.4.2 last updated on
2011-04-26.

data item '_exptl_crystal_density_meas' value 'none' was changed to
'?' -- the value is perceived as not measured.

Automatic conversion script
Id: cif_fix_values 6909 2019-04-08 15:41:33Z antanas 
;
_cod_original_sg_symbol_H-M 'P 21/c'
_cod_database_code 4089656

loop_
_symmetry_equiv_pos_site_id
_symmetry_equiv_pos_as_xyz
1 x,y,z
2 -x,1/2+y,1/2-z
3 -x,-y,-z
4 x,1/2-y,1/2+z

loop_
_atom_site_aniso_label
_atom_site_aniso_U_11
_atom_site_aniso_U_22
_atom_site_aniso_U_33
_atom_site_aniso_U_23
_atom_site_aniso_U_13
_atom_site_aniso_U_12
Ru1 0.0156(1) 0.0157(1) 0.0164(1) 0.0006(1) 0.0030(1) -0.0003(1)
Ru2 0.0184(1) 0.0163(1) 0.0137(1) -0.0002(1) 0.0014(1) 0.0025(1)
Ru3 0.0150(1) 0.0172(1) 0.0138(1) -0.0009(1) 0.0017(1) 0.0017(1)
O1 0.0150(5) 0.0187(5) 0.0157(5) 0.0001(4) 0.0036(4) 0.0014(4)
O2 0.0183(6) 0.0187(6) 0.0311(7) 0.0017(5) -0.0008(5) 0.0012(5)
O3 0.0233(6) 0.0262(6) 0.0192(6) 0.0019(5) 0.0040(5) 0.0083(5)
O4 0.0235(6) 0.0201(6) 0.0194(6) 0.0002(5) 0.0025(5) 0.0061(5)
O5 0.0186(6) 0.0213(6) 0.0195(6) -0.0044(5) 0.0021(4) 0.0022(5)
O6 0.0179(5) 0.0233(6) 0.0186(6) -0.0003(5) 0.0038(4) 0.0007(5)
O7 0.0199(6) 0.0207(6) 0.0225(6) -0.0026(5) 0.0061(5) -0.0018(5)
O8 0.0255(6) 0.0206(6) 0.0181(6) -0.0007(5) 0.0056(5) 0.0002(5)
O9 0.0537(9) 0.0647(11) 0.0183(7) 0.0080(7) 0.0007(6) 0.0056(8)
O10 0.0184(7) 0.0423(8) 0.0425(8) -0.0014(6) 0.0008(6) -0.0034(6)
O11 0.0207(6) 0.0225(6) 0.0193(6) 0.0033(5) -0.0001(5) -0.0030(5)
O12 0.0639(10) 0.0254(7) 0.0266(7) -0.0047(6) 0.0002(7) -0.0079(7)
O13 0.0203(6) 0.0266(6) 0.0193(6) 0.0021(5) 0.0054(5) -0.0008(5)
O14 0.0207(6) 0.0360(7) 0.0272(7) 0.0060(6) 0.0077(5) 0.0044(5)
O15 0.0276(7) 0.0300(7) 0.0320(7) -0.0024(6) -0.0027(6) -0.0093(6)
O16 0.0503(9) 0.0219(7) 0.0430(8) 0.0047(6) 0.0024(7) 0.0076(6)
O17 0.0440(8) 0.0399(8) 0.0187(7) -0.0014(6) 0.0068(6) -0.0130(6)
C1 0.0196(8) 0.0211(8) 0.0146(8) 0.0004(6) 0.0021(6) 0.0003(6)
C2 0.0159(7) 0.0176(8) 0.0215(8) -0.0002(7) 0.0041(6) -0.0003(6)
C3 0.0182(8) 0.0143(8) 0.0215(8) -0.0017(6) 0.0044(6) -0.0024(6)
C4 0.0214(8) 0.0249(9) 0.0220(9) -0.0039(7) 0.0070(7) 0.0023(7)
C5 0.0331(10) 0.0573(14) 0.0234(10) 0.0026(9) 0.0111(8) 0.0104(9)
C6 0.0461(12) 0.0277(11) 0.0580(14) -0.0165(10) 0.0223(11) 0.0001(9)
C7 0.0210(9) 0.0498(12) 0.0307(10) -0.0033(9) 0.0085(8) 0.0049(8)
C8 0.0167(7) 0.0181(8) 0.0180(8) 0.0026(6) -0.0001(6) 0.0039(6)
C9 0.0218(8) 0.0222(9) 0.0219(8) 0.0004(7) 0.0045(7) -0.0034(7)
C10 0.0380(10) 0.0271(10) 0.0319(10) 0.0093(8) 0.0072(8) 0.0004(8)
C11 0.0225(9) 0.0326(10) 0.0336(10) -0.0024(8) 0.0102(8) -0.0031(7)
C12 0.0310(10) 0.0377(11) 0.0354(11) -0.0084(9) 0.0069(8) -0.0142(8)
C13 0.0245(9) 0.0279(9) 0.0250(10) -0.0031(7) 0.0030(7) 0.0026(7)
C14 0.0244(9) 0.0237(9) 0.0197(8) -0.0011(7) 0.0022(7) 0.0057(7)
C15 0.0223(8) 0.0207(9) 0.0261(9) -0.0020(7) 0.0005(7) 0.0065(7)
C16 0.0434(11) 0.0262(10) 0.0363(11) -0.0073(8) -0.0010(9) 0.0122(9)
C17 0.0683(15) 0.0323(11) 0.0342(11) 0.0076(9) 0.0084(10) 0.0246(11)
C18 0.0202(10) 0.0492(14) 0.0788(17) -0.0126(12) 0.0038(10) 0.0059(9)
C19 0.0326(9) 0.0222(9) 0.0170(8) 0.0041(7) 0.0020(7) 0.0034(7)
C20 0.0255(9) 0.0228(9) 0.0189(9) -0.0039(7) -0.0016(7) -0.0015(7)
C22 0.0174(8) 0.0222(9) 0.0306(9) 0.0062(7) 0.0036(7) 0.0020(7)
C23 0.0236(9) 0.0362(11) 0.0386(11) 0.0081(9) 0.0114(8) 0.0027(8)
C24 0.0245(9) 0.0511(13) 0.0301(10) 0.0074(9) -0.0042(8) 0.0000(9)
C25 0.0258(10) 0.0272(10) 0.0730(16) 0.0115(10) 0.0132(10) 0.0080(8)
C26 0.0247(9) 0.0242(10) 0.0216(9) 0.0004(7) 0.0021(7) -0.0013(7)
C28 0.0202(8) 0.0289(9) 0.0194(8) -0.0041(7) 0.0038(7) -0.0040(7)
C29 0.0230(9) 0.0451(11) 0.0245(9) 0.0014(8) 0.0089(7) -0.0038(8)
C30 0.0671(18) 0.092(2) 0.0668(18) -0.0291(16) 0.0382(15) -0.0518(17)
C31 0.0405(14) 0.167(4) 0.0633(18) 0.072(2) 0.0279(13) 0.0223(18)
C32 0.0643(17) 0.0687(18) 0.0741(19) -0.0069(15) 0.0492(15) 0.0007(14)
C33 0.0237(8) 0.0185(8) 0.0222(8) 0.0032(7) 0.0081(7) 0.0011(7)

loop_
_atom_site_label
_atom_site_type_symbol
_atom_site_thermal_displace_type
_atom_site_fract_x
_atom_site_fract_y
_atom_site_fract_z
_atom_site_occupancy
_atom_site_U_iso_or_equiv
_atom_site_calc_flag
_atom_site_refinement_flags
Ru1 Ru Uani 0.24915(1) 0.32202(1) 0.12000(1) 1.000 0.0159(1) . .
Ru2 Ru Uani 0.26238(1) 0.64185(1) 0.16205(1) 1.000 0.0163(1) . .
Ru3 Ru Uani 0.19600(1) 0.53895(1) -0.02429(1) 1.000 0.0155(1) . .
O1 O Uani 0.22027(5) 0.49930(9) 0.09250(6) 1.000 0.0164(3) . .
O2 O Uani 0.35638(6) 0.56893(10) 0.18391(7) 1.000 0.0234(4) . .
O3 O Uani 0.17362(6) 0.73108(10) 0.12546(6) 1.000 0.0229(3) . .
O4 O Uani 0.16073(6) 0.70307(10) -0.00175(6) 1.000 0.0212(3) . .
O5 O Uani 0.23769(5) 0.38444(10) -0.05670(6) 1.000 0.0200(3) . .
O6 O Uani 0.31532(5) 0.33284(10) 0.04447(6) 1.000 0.0199(3) . .
O7 O Uani 0.29395(5) 0.60178(10) -0.01931(6) 1.000 0.0208(3) . .
O8 O Uani 0.30156(6) 0.73019(10) 0.07662(6) 1.000 0.0212(3) . .
O9 O Uani 0.16719(8) 0.60615(15) -0.18977(8) 1.000 0.0463(5) . .
O10 O Uani 0.05374(6) 0.45136(12) -0.04663(8) 1.000 0.0350(4) . .
O11 O Uani 0.33099(5) 0.38122(10) 0.20289(6) 1.000 0.0213(3) . .
O12 O Uani 0.31850(8) 0.85006(12) 0.25587(8) 1.000 0.0397(5) . .
O13 O Uani 0.18833(6) 0.31562(10) 0.20167(6) 1.000 0.0218(3) . .
O14 O Uani 0.11424(6) 0.44349(11) 0.13945(7) 1.000 0.0276(4) . .
O15 O Uani 0.13669(6) 0.21508(11) 0.00940(7) 1.000 0.0309(4) . .
O16 O Uani 0.29704(7) 0.07487(12) 0.15433(8) 1.000 0.0392(5) . .
O17 O Uani 0.21273(7) 0.54744(12) 0.29829(7) 1.000 0.0341(4) . .
C1 C Uani 0.37181(8) 0.46303(14) 0.19958(9) 1.000 0.0186(5) . .
C2 C Uani 0.14991(8) 0.75521(14) 0.05702(9) 1.000 0.0183(4) . .
C3 C Uani 0.29430(8) 0.34380(14) -0.02634(9) 1.000 0.0179(5) . .
C4 C Uani 0.33800(8) 0.29447(15) -0.07974(10) 1.000 0.0224(5) . .
C5 C Uani 0.32143(10) 0.3536(2) -0.15762(11) 1.000 0.0372(7) . .
C6 C Uani 0.32117(11) 0.16346(18) -0.08785(14) 1.000 0.0423(7) . .
C7 C Uani 0.41196(9) 0.31116(19) -0.04561(11) 1.000 0.0334(6) . .
C8 C Uani 0.31828(8) 0.69188(14) 0.01715(9) 1.000 0.0180(4) . .
C9 C Uani 0.36931(8) 0.76310(15) -0.01706(9) 1.000 0.0219(5) . .
C10 C Uani 0.32735(10) 0.83808(17) -0.07948(11) 1.000 0.0322(6) . .
C11 C Uani 0.41521(9) 0.68126(17) -0.05207(11) 1.000 0.0289(6) . .
C12 C Uani 0.41075(10) 0.84206(18) 0.04324(11) 1.000 0.0346(6) . .
C13 C Uani 0.17771(9) 0.57976(16) -0.12760(10) 1.000 0.0260(5) . .
C14 C Uani 0.10813(8) 0.48160(15) -0.03619(9) 1.000 0.0228(5) . .
C15 C Uani 0.10040(8) 0.85743(15) 0.04285(10) 1.000 0.0235(5) . .
C16 C Uani 0.11345(11) 0.94533(17) 0.10781(11) 1.000 0.0363(6) . .
C17 C Uani 0.10512(13) 0.91658(19) -0.03254(12) 1.000 0.0451(7) . .
C18 C Uani 0.03082(10) 0.8021(2) 0.03825(16) 1.000 0.0501(8) . .
C19 C Uani 0.29678(9) 0.77107(15) 0.22111(9) 1.000 0.0243(5) . .
C20 C Uani 0.23151(8) 0.57987(15) 0.24557(9) 1.000 0.0231(5) . .
C22 C Uani 0.44744(8) 0.43918(15) 0.21963(10) 1.000 0.0235(5) . .
C23 C Uani 0.48232(9) 0.50200(18) 0.16196(11) 1.000 0.0321(6) . .
C24 C Uani 0.47265(9) 0.4900(2) 0.29922(11) 1.000 0.0364(6) . .
C25 C Uani 0.46153(10) 0.30760(17) 0.21876(14) 1.000 0.0415(7) . .
C26 C Uani 0.27835(9) 0.16826(15) 0.14344(10) 1.000 0.0238(5) . .
C28 C Uani 0.13145(8) 0.36855(16) 0.19016(9) 1.000 0.0228(5) . .
C29 C Uani 0.08163(9) 0.33354(18) 0.24120(10) 1.000 0.0303(6) . .
C30 C Uani 0.02963(14) 0.2567(3) 0.19317(16) 1.000 0.0720(11) . .
C31 C Uani 0.11562(13) 0.2756(4) 0.31314(16) 1.000 0.0880(15) . .
C32 C Uani 0.04545(14) 0.4445(3) 0.26124(17) 1.000 0.0644(10) . .
C33 C Uani 0.17967(8) 0.25873(14) 0.04969(9) 1.000 0.0210(5) . .
H1 H Uiso 0.18160 0.49860 0.10310 1.000 0.0200 calc R
H51 H Uiso 0.35090 0.32250 -0.19060 1.000 0.0560 calc R
H52 H Uiso 0.32820 0.43850 -0.15170 1.000 0.0560 calc R
H53 H Uiso 0.27460 0.33770 -0.18040 1.000 0.0560 calc R
H61 H Uiso 0.27320 0.15380 -0.10750 1.000 0.0630 calc R
H62 H Uiso 0.33270 0.12540 -0.03810 1.000 0.0630 calc R
H63 H Uiso 0.34690 0.12740 -0.12310 1.000 0.0630 calc R
H71 H Uiso 0.43950 0.27840 -0.08010 1.000 0.0500 calc R
H72 H Uiso 0.42230 0.27070 0.00350 1.000 0.0500 calc R
H73 H Uiso 0.42160 0.39500 -0.03820 1.000 0.0500 calc R
H101 H Uiso 0.30000 0.78670 -0.11680 1.000 0.0480 calc R
H102 H Uiso 0.35720 0.88520 -0.10470 1.000 0.0480 calc R
H103 H Uiso 0.29800 0.89020 -0.05680 1.000 0.0480 calc R
H111 H Uiso 0.38800 0.63120 -0.09030 1.000 0.0430 calc R
H112 H Uiso 0.44100 0.63210 -0.01220 1.000 0.0430 calc R
H113 H Uiso 0.44600 0.72810 -0.07620 1.000 0.0430 calc R
H121 H Uiso 0.44300 0.88700 0.02020 1.000 0.0520 calc R
H122 H Uiso 0.43480 0.79350 0.08450 1.000 0.0520 calc R
H123 H Uiso 0.38090 0.89620 0.06350 1.000 0.0520 calc R
H161 H Uiso 0.15900 0.97640 0.11250 1.000 0.0550 calc R
H162 H Uiso 0.10860 0.90630 0.15530 1.000 0.0550 calc R
H163 H Uiso 0.08120 1.00990 0.09750 1.000 0.0550 calc R
H171 H Uiso 0.15060 0.94690 -0.03050 1.000 0.0680 calc R
H172 H Uiso 0.07300 0.98150 -0.04170 1.000 0.0680 calc R
H173 H Uiso 0.09480 0.85930 -0.07380 1.000 0.0680 calc R
H181 H Uiso -0.00350 0.86340 0.02860 1.000 0.0750 calc R
H182 H Uiso 0.02840 0.76270 0.08640 1.000 0.0750 calc R
H183 H Uiso 0.02310 0.74470 -0.00320 1.000 0.0750 calc R
H231 H Uiso 0.53070 0.48810 0.17480 1.000 0.0480 calc R
H232 H Uiso 0.47350 0.58640 0.16330 1.000 0.0480 calc R
H233 H Uiso 0.46510 0.47160 0.11090 1.000 0.0480 calc R
H241 H Uiso 0.45110 0.44880 0.33630 1.000 0.0550 calc R
H242 H Uiso 0.46170 0.57370 0.29940 1.000 0.0550 calc R
H243 H Uiso 0.52130 0.47990 0.31260 1.000 0.0550 calc R
H251 H Uiso 0.44090 0.26860 0.25750 1.000 0.0620 calc R
H252 H Uiso 0.51000 0.29430 0.22960 1.000 0.0620 calc R
H253 H Uiso 0.44270 0.27550 0.16860 1.000 0.0620 calc R
H301 H Uiso 0.05070 0.18370 0.18070 1.000 0.1080 calc R
H302 H Uiso 0.01060 0.29820 0.14620 1.000 0.1080 calc R
H303 H Uiso -0.00610 0.23850 0.22150 1.000 0.1080 calc R
H311 H Uiso 0.08290 0.26190 0.34620 1.000 0.1320 calc R
H312 H Uiso 0.15150 0.32640 0.33920 1.000 0.1320 calc R
H313 H Uiso 0.13470 0.20040 0.30100 1.000 0.1320 calc R
H321 H Uiso 0.01120 0.42260 0.29070 1.000 0.0970 calc R
H322 H Uiso 0.02420 0.48410 0.21440 1.000 0.0970 calc R
H323 H Uiso 0.07790 0.49750 0.29130 1.000 0.0970 calc R

loop_
_atom_type_symbol
_atom_type_description
_atom_type_scat_dispersion_real
_atom_type_scat_dispersion_imag
_atom_type_scat_source
Ru Ru -1.2594 0.8363 'International Tables Vol C Tables 4.2.6.8 and 6.1.1.4'
O O 0.0106 0.0060 'International Tables Vol C Tables 4.2.6.8 and 6.1.1.4'
H H 0.0000 0.0000 'International Tables Vol C Tables 4.2.6.8 and 6.1.1.4'
C C 0.0033 0.0016 'International Tables Vol C Tables 4.2.6.8 and 6.1.1.4'

loop_
_geom_angle_atom_site_label_1
_geom_angle_atom_site_label_2
_geom_angle_atom_site_label_3
_geom_angle
_geom_angle_publ_flag
O1 Ru1 O6 88.67(4) yes
O1 Ru1 O11 90.42(4) yes
O1 Ru1 O13 91.26(4) yes
O1 Ru1 C26 177.43(6) yes
O1 Ru1 C33 93.94(6) yes
O6 Ru1 O11 85.38(4) yes
O6 Ru1 O13 175.91(4) yes
O6 Ru1 C26 89.17(6) yes
O6 Ru1 C33 94.79(6) yes
O11 Ru1 O13 90.53(4) yes
O11 Ru1 C26 88.03(6) yes
O11 Ru1 C33 175.64(6) yes
O13 Ru1 C26 90.80(6) yes
O13 Ru1 C33 89.30(6) yes
C26 Ru1 C33 87.62(7) yes
O1 Ru2 O2 93.59(4) yes
O1 Ru2 O3 87.51(4) yes
O1 Ru2 O8 96.01(4) yes
O1 Ru2 C19 177.74(6) yes
O1 Ru2 C20 91.26(6) yes
O2 Ru2 O3 170.14(5) yes
O2 Ru2 O8 82.56(5) yes
O2 Ru2 C19 88.45(7) yes
O2 Ru2 C20 97.53(6) yes
O3 Ru2 O8 87.58(5) yes
O3 Ru2 C19 90.32(6) yes
O3 Ru2 C20 92.24(6) yes
O8 Ru2 C19 83.26(6) yes
O8 Ru2 C20 172.71(6) yes
C19 Ru2 C20 89.46(7) yes
O1 Ru3 O4 91.54(4) yes
O1 Ru3 O5 93.55(4) yes
O1 Ru3 O7 89.03(4) yes
O1 Ru3 C13 177.21(6) yes
O1 Ru3 C14 94.76(6) yes
O4 Ru3 O5 172.77(4) yes
O4 Ru3 O7 92.42(5) yes
O4 Ru3 C13 87.42(6) yes
O4 Ru3 C14 88.93(6) yes
O5 Ru3 O7 82.54(4) yes
O5 Ru3 C13 87.26(6) yes
O5 Ru3 C14 95.76(6) yes
O7 Ru3 C13 88.43(6) yes
O7 Ru3 C14 175.94(6) yes
C13 Ru3 C14 87.80(8) yes
Ru1 O1 Ru2 121.54(5) yes
Ru1 O1 Ru3 115.85(5) yes
Ru2 O1 Ru3 114.37(5) yes
Ru2 O2 C1 127.76(11) yes
Ru2 O3 C2 124.76(11) yes
Ru3 O4 C2 135.03(10) yes
Ru3 O5 C3 124.98(10) yes
Ru1 O6 C3 121.16(10) yes
Ru3 O7 C8 125.10(10) yes
Ru2 O8 C8 130.35(11) yes
Ru1 O11 C1 129.88(10) yes
Ru1 O13 C28 120.14(10) yes
Ru3 O1 H1 100.00 no
Ru1 O1 H1 100.00 no
Ru2 O1 H1 100.00 no
O2 C1 C22 114.65(14) yes
O2 C1 O11 125.43(15) yes
O11 C1 C22 119.85(14) yes
O3 C2 O4 127.81(15) yes
O3 C2 C15 116.71(14) yes
O4 C2 C15 115.45(14) yes
O6 C3 C4 117.54(14) yes
O5 C3 C4 116.88(14) yes
O5 C3 O6 125.36(15) yes
C3 C4 C5 110.65(14) no
C3 C4 C6 105.86(15) no
C3 C4 C7 110.22(14) no
C5 C4 C6 109.56(16) no
C5 C4 C7 110.27(15) no
C6 C4 C7 110.20(16) no
O7 C8 C9 116.90(14) yes
O7 C8 O8 125.38(15) yes
O8 C8 C9 117.62(14) yes
C8 C9 C10 105.10(14) no
C8 C9 C11 110.37(14) no
C11 C9 C12 110.43(15) no
C10 C9 C12 110.24(15) no
C8 C9 C12 110.75(14) no
C10 C9 C11 109.84(14) no
Ru3 C13 O9 178.86(17) yes
Ru3 C14 O10 176.09(15) yes
C2 C15 C16 110.95(15) no
C2 C15 C17 109.71(15) no
C2 C15 C18 105.45(15) no
C17 C15 C18 109.85(18) no
C16 C15 C17 110.77(15) no
C16 C15 C18 109.97(17) no
Ru2 C19 O12 178.55(16) yes
Ru2 C20 O17 176.54(15) yes
C1 C22 C23 108.99(14) no
C1 C22 C24 107.42(14) no
C24 C22 C25 110.38(16) no
C23 C22 C25 109.97(15) no
C1 C22 C25 110.64(14) no
C23 C22 C24 109.40(15) no
Ru1 C26 O16 176.66(16) yes
O13 C28 O14 124.13(15) yes
O13 C28 C29 116.94(15) yes
O14 C28 C29 118.90(15) yes
C30 C29 C31 113.4(2) no
C30 C29 C32 107.2(2) no
C31 C29 C32 109.1(2) no
C28 C29 C32 108.67(18) no
C28 C29 C30 106.23(16) no
C28 C29 C31 112.10(17) no
Ru1 C33 O15 176.17(14) yes
C4 C5 H51 109.00 no
C4 C5 H52 109.00 no
C4 C5 H53 109.00 no
H51 C5 H52 109.00 no
H51 C5 H53 110.00 no
H52 C5 H53 109.00 no
C4 C6 H61 109.00 no
C4 C6 H62 109.00 no
C4 C6 H63 109.00 no
H61 C6 H62 109.00 no
H61 C6 H63 109.00 no
H62 C6 H63 109.00 no
C4 C7 H71 109.00 no
C4 C7 H72 110.00 no
C4 C7 H73 109.00 no
H71 C7 H72 109.00 no
H71 C7 H73 110.00 no
H72 C7 H73 109.00 no
C9 C10 H101 109.00 no
C9 C10 H102 109.00 no
C9 C10 H103 110.00 no
H101 C10 H102 110.00 no
H101 C10 H103 109.00 no
H102 C10 H103 109.00 no
C9 C11 H111 109.00 no
C9 C11 H112 110.00 no
C9 C11 H113 109.00 no
H111 C11 H112 109.00 no
H111 C11 H113 109.00 no
H112 C11 H113 109.00 no
C9 C12 H121 109.00 no
C9 C12 H122 109.00 no
C9 C12 H123 109.00 no
H121 C12 H122 109.00 no
H121 C12 H123 109.00 no
H122 C12 H123 109.00 no
C15 C16 H161 109.00 no
C15 C16 H162 109.00 no
C15 C16 H163 109.00 no
H161 C16 H162 109.00 no
H161 C16 H163 109.00 no
H162 C16 H163 110.00 no
C15 C17 H171 109.00 no
C15 C17 H172 109.00 no
C15 C17 H173 109.00 no
H171 C17 H172 109.00 no
H171 C17 H173 109.00 no
H172 C17 H173 109.00 no
C15 C18 H181 110.00 no
C15 C18 H182 110.00 no
C15 C18 H183 109.00 no
H181 C18 H182 109.00 no
H181 C18 H183 109.00 no
H182 C18 H183 109.00 no
C22 C23 H231 109.00 no
C22 C23 H232 109.00 no
C22 C23 H233 109.00 no
H231 C23 H232 109.00 no
H231 C23 H233 109.00 no
H232 C23 H233 110.00 no
C22 C24 H241 109.00 no
C22 C24 H242 109.00 no
C22 C24 H243 109.00 no
H241 C24 H242 110.00 no
H241 C24 H243 109.00 no
H242 C24 H243 109.00 no
C22 C25 H251 109.00 no
C22 C25 H252 109.00 no
C22 C25 H253 109.00 no
H251 C25 H252 109.00 no
H251 C25 H253 109.00 no
H252 C25 H253 109.00 no
C29 C30 H301 109.00 no
C29 C30 H302 109.00 no
C29 C30 H303 110.00 no
H301 C30 H302 110.00 no
H301 C30 H303 109.00 no
H302 C30 H303 109.00 no
C29 C31 H311 109.00 no
C29 C31 H312 110.00 no
C29 C31 H313 109.00 no
H311 C31 H312 110.00 no
H311 C31 H313 109.00 no
H312 C31 H313 109.00 no
C29 C32 H321 109.00 no
C29 C32 H322 109.00 no
C29 C32 H323 109.00 no
H321 C32 H322 109.00 no
H321 C32 H323 110.00 no
H322 C32 H323 109.00 no

loop_
_geom_bond_atom_site_label_1
_geom_bond_atom_site_label_2
_geom_bond_distance
_geom_bond_publ_flag
Ru1 O1 2.1361(10) yes
Ru1 O6 2.0768(11) yes
Ru1 O11 2.1253(11) yes
Ru1 O13 2.0805(12) yes
Ru1 C26 1.8729(17) yes
Ru1 C33 1.8563(16) yes
Ru2 O1 2.1288(10) yes
Ru2 O2 2.0527(12) yes
Ru2 O3 2.0687(12) yes
Ru2 O8 2.1049(11) yes
Ru2 C19 1.8721(17) yes
Ru2 C20 1.8629(16) yes
Ru3 O1 2.1077(11) yes
Ru3 O4 2.0689(12) yes
Ru3 O5 2.0818(11) yes
Ru3 O7 2.1003(11) yes
Ru3 C13 1.8772(18) yes
Ru3 C14 1.8753(17) yes
O2 C1 1.266(2) yes
O3 C2 1.2622(19) yes
O4 C2 1.2621(19) yes
O5 C3 1.2660(19) yes
O6 C3 1.2677(19) yes
O7 C8 1.2676(19) yes
O8 C8 1.2536(19) yes
O9 C13 1.135(2) yes
O10 C14 1.139(2) yes
O11 C1 1.256(2) yes
O12 C19 1.137(2) yes
O13 C28 1.286(2) yes
O14 C28 1.249(2) yes
O15 C33 1.140(2) yes
O16 C26 1.135(2) yes
O17 C20 1.142(2) yes
O1 H1 0.8400 no
C1 C22 1.536(2) no
C2 C15 1.529(2) no
C3 C4 1.526(2) no
C4 C5 1.530(3) no
C4 C6 1.533(3) no
C4 C7 1.526(3) no
C8 C9 1.530(2) no
C9 C11 1.531(3) no
C9 C12 1.533(3) no
C9 C10 1.535(3) no
C15 C17 1.527(3) no
C15 C18 1.536(3) no
C15 C16 1.521(3) no
C22 C24 1.537(3) no
C22 C25 1.527(3) no
C22 C23 1.532(3) no
C28 C29 1.535(2) no
C29 C31 1.499(4) no
C29 C32 1.538(4) no
C29 C30 1.513(4) no
C5 H51 0.9800 no
C5 H52 0.9800 no
C5 H53 0.9800 no
C6 H61 0.9800 no
C6 H62 0.9800 no
C6 H63 0.9800 no
C7 H71 0.9800 no
C7 H72 0.9800 no
C7 H73 0.9800 no
C10 H101 0.9800 no
C10 H102 0.9800 no
C10 H103 0.9800 no
C11 H111 0.9800 no
C11 H112 0.9800 no
C11 H113 0.9800 no
C12 H121 0.9800 no
C12 H122 0.9800 no
C12 H123 0.9800 no
C16 H161 0.9800 no
C16 H162 0.9800 no
C16 H163 0.9800 no
C17 H171 0.9800 no
C17 H172 0.9800 no
C17 H173 0.9800 no
C18 H181 0.9800 no
C18 H182 0.9800 no
C18 H183 0.9800 no
C23 H231 0.9800 no
C23 H232 0.9800 no
C23 H233 0.9800 no
C24 H241 0.9800 no
C24 H242 0.9800 no
C24 H243 0.9800 no
C25 H251 0.9800 no
C25 H252 0.9800 no
C25 H253 0.9800 no
C30 H301 0.9800 no
C30 H302 0.9800 no
C30 H303 0.9800 no
C31 H311 0.9800 no
C31 H312 0.9800 no
C31 H313 0.9800 no
C32 H321 0.9800 no
C32 H322 0.9800 no
C32 H323 0.9800 no
